data_7238032
loop_
_publ_author_name
'Zhou, Qian'
'Jiang, Yu'
'Du, Tian'
'Wang, Zhongli'
'Liang, Ziqi'
'Han, Yang'
'Deng, Yunfeng'
'Tian, Hongkun'
'Geng, Yanhou'

_publ_section_title
;
 Diketopyrrolopyrrole-based small molecules for solution-processed
 n-channel organic thin film transistors
;
_journal_issue 44
_journal_name_full 'Journal of Materials Chemistry C'
_journal_page_first 13939
_journal_paper_doi 10.1039/C9TC05038H
_journal_volume 7
_journal_year 2019
_chemical_formula_moiety 'C72 H76 F4 N6 O4 S2'
_chemical_formula_sum 'C72 H76 F4 N6 O4 S2'
_chemical_formula_weight 1229.50
_space_group_crystal_system triclinic
_space_group_IT_number 2
_space_group_name_Hall '-P 1'
_space_group_name_H-M_alt 'P -1'
_atom_sites_solution_hydrogens geom
_atom_sites_solution_primary dual
_audit_creation_date 2019-06-13
_audit_creation_method
;
Olex2 1.2
(compiled 2018.05.29 svn.r3508 for OlexSys, GUI svn.r5506)
;
_audit_update_record
;
2019-09-11 deposited with the CCDC.	2019-10-09 downloaded from the CCDC.
;
_cell_angle_alpha 96.078(4)
_cell_angle_beta 95.431(5)
_cell_angle_gamma 102.535(4)
_cell_formula_units_Z 1
_cell_length_a 6.6078(7)
_cell_length_b 14.9482(15)
_cell_length_c 16.8745(18)
_cell_measurement_reflns_used 1512
_cell_measurement_temperature 170(2)
_cell_measurement_theta_max 54.78
_cell_measurement_theta_min 7.82
_cell_volume 1606.0(3)
_computing_cell_refinement 'SAINT v8.37A (Bruker, 2015)'
_computing_data_reduction 'SAINT v8.37A (Bruker, 2015)'
_computing_molecular_graphics 'Olex2 (Dolomanov et al., 2009)'
_computing_publication_material 'Olex2 (Dolomanov et al., 2009)'
_computing_structure_refinement 'ShelXL (Sheldrick, 2015)'
_computing_structure_solution 'ShelXT (Sheldrick, 2015)'
_diffrn_ambient_temperature 170.01
_diffrn_measured_fraction_theta_full 0.991
_diffrn_measured_fraction_theta_max 0.988
_diffrn_measurement_device_type 'Bruker D8 Venture'
_diffrn_measurement_method '\f and \w scans'
_diffrn_radiation_type GaK\a
_diffrn_radiation_wavelength 1.34139
_diffrn_reflns_av_R_equivalents 0.0427
_diffrn_reflns_av_unetI/netI 0.0572
_diffrn_reflns_Laue_measured_fraction_full 0.991
_diffrn_reflns_Laue_measured_fraction_max 0.988
_diffrn_reflns_limit_h_max 7
_diffrn_reflns_limit_h_min -8
_diffrn_reflns_limit_k_max 18
_diffrn_reflns_limit_k_min -17
_diffrn_reflns_limit_l_max 20
_diffrn_reflns_limit_l_min -19
_diffrn_reflns_number 15682
_diffrn_reflns_point_group_measured_fraction_full 0.991
_diffrn_reflns_point_group_measured_fraction_max 0.988
_diffrn_reflns_theta_full 53.594
_diffrn_reflns_theta_max 54.959
_diffrn_reflns_theta_min 3.741
_diffrn_standards_number 0
_exptl_absorpt_coefficient_mu 0.834
_exptl_absorpt_correction_T_max 0.7508
_exptl_absorpt_correction_T_min 0.5458
_exptl_absorpt_correction_type multi-scan
_exptl_absorpt_process_details
'SADABS-2016/2 (Bruker,2016/2) was used for absorption correction. wR2(int) was 0.0937 before and 0.0510 after correction. The Ratio of minimum to maximum transmission is 0.7270. The \l/2 correction factor is Not present.'
_exptl_crystal_colour red
_exptl_crystal_density_diffrn 1.271
_exptl_crystal_description needle
_exptl_crystal_F_000 650
_exptl_crystal_size_max 0.1
_exptl_crystal_size_mid 0.01
_exptl_crystal_size_min 0.005
_refine_diff_density_max 0.884
_refine_diff_density_min -0.557
_refine_diff_density_rms 0.070
_refine_ls_extinction_method none
_refine_ls_goodness_of_fit_ref 1.045
_refine_ls_hydrogen_treatment constr
_refine_ls_matrix_type full
_refine_ls_number_parameters 399
_refine_ls_number_reflns 6045
_refine_ls_number_restraints 73
_refine_ls_restrained_S_all 1.086
_refine_ls_R_factor_all 0.1078
_refine_ls_R_factor_gt 0.0732
_refine_ls_shift/su_max 0.003
_refine_ls_shift/su_mean 0.000
_refine_ls_structure_factor_coef Fsqd
_refine_ls_weighting_details 'w=1/[\s^2^(Fo^2^)+(0.1487P)^2^+0.5470P] where P=(Fo^2^+2Fc^2^)/3'
_refine_ls_weighting_scheme calc
_refine_ls_wR_factor_gt 0.2127
_refine_ls_wR_factor_ref 0.2450
_reflns_Friedel_coverage 0.000
_reflns_number_gt 4055
_reflns_number_total 6045
_reflns_threshold_expression 'I > 2\s(I)'
_cod_data_source_file c9tc05038h2.cif
_cod_data_source_block mj19390_0m
_cod_database_code 7238032
_shelx_shelxl_version_number 2016/6
_shelx_space_group_comment
;
The symmetry employed for this shelxl refinement is uniquely defined
by the following loop, which should always be used as a source of
symmetry information in preference to the above space-group names.
They are only intended as comments.
;
_shelx_estimated_absorpt_t_max 0.996
_shelx_estimated_absorpt_t_min 0.921
_olex2_refinement_description
;
1. Fixed Uiso
 At 1.2 times of:
  All C(H) groups, All C(H,H) groups
 At 1.5 times of:
  All C(H,H,H) groups
2. Restrained distances
 C34-C33 = C35-C34 = C35-C36 = C33-C32
 1.53 with sigma of 0.02
 C27-C26 = C28-C27 = C26-C25
 1.53 with sigma of 0.02
 H28A-H36A_$1
 2.1 with sigma of 0.01
3. Rigid bond restraints
 C33, C34, C34, C35, C35, C36
 with sigma for 1-2 distances of 0.005 and sigma for 1-3 distances of 0.005
4. Uiso/Uaniso restraints and constraints
C24 \\sim C25 \\sim C26 \\sim C27 \\sim C28: within 2A with sigma of 0.01 and
sigma for terminal atoms of 0.02
C31 \\sim C32 \\sim C33 \\sim C34 \\sim C35 \\sim C36: within 2A with sigma of
0.01 and sigma for terminal atoms of 0.02
Uanis(C28) \\sim Ueq: with sigma of 0.005 and sigma for terminal atoms of 0.01
5.a Ternary CH refined with riding coordinates:
 C22(H22)
5.b Secondary CH2 refined with riding coordinates:
 C21(H21A,H21B), C23(H23A,H23B), C24(H24A,H24B), C25(H25A,H25B), C26(H26A,
 H26B), C27(H27A,H27B), C29(H29A,H29B), C30(H30A,H30B), C31(H31A,H31B),
 C32(H32A,H32B), C33(H33A,H33B), C34(H34A,H34B), C35(H35A,H35B)
5.c Aromatic/amide H refined with riding coordinates:
 C5(H5), C6(H6), C8(H8), C12(H12), C15(H15)
5.d Idealised Me refined as rotating group:
 C28(H28A,H28B,H28C), C36(H36A,H36B,H36C)
;
_olex2_submission_special_instructions 'No special instructions were received'

loop_
_space_group_symop_operation_xyz
'x, y, z'
'-x, -y, -z'

loop_
_atom_site_label
_atom_site_type_symbol
_atom_site_fract_x
_atom_site_fract_y
_atom_site_fract_z
_atom_site_U_iso_or_equiv
_atom_site_adp_type
_atom_site_occupancy
_atom_site_site_symmetry_order
_atom_site_calc_flag
_atom_site_refinement_flags_posn
_atom_site_refinement_flags_adp
S1 S 0.44089(12) 0.31046(5) 0.44359(5) 0.0392(3) Uani 1 1 d . .
F1 F 0.9888(5) -0.0122(2) 0.1671(2) 0.1152(12) Uani 1 1 d . .
F2 F 1.3017(5) -0.0279(2) 0.2719(2) 0.1090(11) Uani 1 1 d . .
O1 O -0.2110(4) 0.46336(16) 0.33412(13) 0.0441(6) Uani 1 1 d . .
O2 O 0.5921(4) 0.18576(18) 0.35145(16) 0.0574(7) Uani 1 1 d . .
N1 N 0.0590(4) 0.41247(17) 0.40021(15) 0.0348(6) Uani 1 1 d . .
N2 N 1.0649(7) 0.2139(3) 0.6912(3) 0.0901(13) Uani 1 1 d . .
N3 N 1.4250(6) 0.0580(3) 0.5679(3) 0.0838(13) Uani 1 1 d . .
C1 C -0.0970(5) 0.4652(2) 0.3955(2) 0.0367(7) Uani 1 1 d . .
C2 C 0.1635(5) 0.4251(2) 0.47713(19) 0.0346(7) Uani 1 1 d . .
C3 C 0.0792(5) 0.4871(2) 0.52359(18) 0.0343(7) Uani 1 1 d . .
C4 C 0.3280(5) 0.3821(2) 0.5043(2) 0.0369(7) Uani 1 1 d . .
C5 C 0.4153(6) 0.3924(2) 0.5834(2) 0.0456(8) Uani 1 1 d . .
H5 H 0.373829 0.428786 0.625790 0.055 Uiso 1 1 calc R .
C6 C 0.5703(6) 0.3439(2) 0.5939(2) 0.0481(9) Uani 1 1 d . .
H6 H 0.646110 0.343971 0.644630 0.058 Uiso 1 1 calc R .
C7 C 0.6050(5) 0.2950(2) 0.5236(2) 0.0409(8) Uani 1 1 d . .
C8 C 0.7647(5) 0.2435(2) 0.5262(2) 0.0442(8) Uani 1 1 d . .
H8 H 0.840108 0.249457 0.578058 0.053 Uiso 1 1 calc R .
C9 C 0.8301(5) 0.1883(2) 0.4701(2) 0.0446(9) Uani 1 1 d . .
C10 C 0.7409(6) 0.1635(2) 0.3851(2) 0.0497(9) Uani 1 1 d . .
C11 C 0.8713(6) 0.1063(2) 0.3459(3) 0.0535(10) Uani 1 1 d . .
C12 C 0.8483(7) 0.0700(3) 0.2663(3) 0.0695(12) Uani 1 1 d . .
H12 H 0.735923 0.075976 0.229229 0.083 Uiso 1 1 calc R .
C13 C 0.9984(8) 0.0245(3) 0.2434(3) 0.0826(15) Uani 1 1 d . .
C14 C 1.1610(8) 0.0156(3) 0.2996(4) 0.0797(15) Uani 1 1 d . .
C15 C 1.1810(6) 0.0500(3) 0.3789(3) 0.0664(12) Uani 1 1 d . .
H15 H 1.291291 0.042270 0.415951 0.080 Uiso 1 1 calc R .
C16 C 1.0311(6) 0.0974(2) 0.4030(3) 0.0541(10) Uani 1 1 d . .
C17 C 1.0070(5) 0.1431(2) 0.4826(3) 0.0503(10) Uani 1 1 d . .
C18 C 1.1220(6) 0.1413(2) 0.5534(3) 0.0538(10) Uani 1 1 d . .
C19 C 1.0888(7) 0.1819(3) 0.6288(3) 0.0656(12) Uani 1 1 d . .
C20 C 1.2922(6) 0.0950(3) 0.5591(3) 0.0644(12) Uani 1 1 d . .
C21 C 0.0709(5) 0.3461(2) 0.33155(19) 0.0389(7) Uani 1 1 d . .
H21A H -0.064756 0.331347 0.297030 0.047 Uiso 1 1 calc R .
H21B H 0.089480 0.288293 0.351935 0.047 Uiso 1 1 calc R .
C22 C 0.2435(5) 0.3758(2) 0.2793(2) 0.0455(8) Uani 1 1 d . .
H22 H 0.378535 0.395647 0.315381 0.055 Uiso 1 1 calc R .
C23 C 0.2531(6) 0.2891(3) 0.2239(2) 0.0549(10) Uani 1 1 d . .
H23A H 0.255777 0.238480 0.257062 0.066 Uiso 1 1 calc R .
H23B H 0.122817 0.270619 0.186036 0.066 Uiso 1 1 calc R .
C24 C 0.4336(7) 0.2974(3) 0.1762(3) 0.0646(11) Uani 1 1 d . U
H24A H 0.564669 0.319978 0.213195 0.077 Uiso 1 1 calc R .
H24B H 0.425249 0.343949 0.139179 0.077 Uiso 1 1 calc R .
C25 C 0.4418(7) 0.2073(3) 0.1279(3) 0.0772(13) Uani 1 1 d D U
H25A H 0.434979 0.159426 0.164499 0.093 Uiso 1 1 calc R .
H25B H 0.316080 0.188055 0.087764 0.093 Uiso 1 1 calc R .
C26 C 0.6316(9) 0.2095(4) 0.0846(4) 0.1002(17) Uani 1 1 d D U
H26A H 0.641348 0.258419 0.049063 0.120 Uiso 1 1 calc R .
H26B H 0.757515 0.226329 0.124729 0.120 Uiso 1 1 calc R .
C27 C 0.6314(10) 0.1206(5) 0.0357(4) 0.120(2) Uani 1 1 d D U
H27A H 0.505874 0.104145 -0.004626 0.144 Uiso 1 1 calc R .
H27B H 0.619768 0.071626 0.071254 0.144 Uiso 1 1 calc R .
C28 C 0.8249(15) 0.1212(7) -0.0083(6) 0.200(4) Uani 1 1 d D U
H28A H 0.826885 0.162620 -0.049656 0.300 Uiso 1 1 calc DGR .
H28B H 0.819930 0.058459 -0.033558 0.300 Uiso 1 1 calc GR .
H28C H 0.951348 0.142773 0.030201 0.300 Uiso 1 1 calc GR .
C29 C 0.2141(6) 0.4573(3) 0.2370(2) 0.0505(9) Uani 1 1 d . .
H29A H 0.344283 0.480969 0.213846 0.061 Uiso 1 1 calc R .
H29B H 0.197571 0.506718 0.278160 0.061 Uiso 1 1 calc R .
C30 C 0.0334(6) 0.4416(3) 0.1710(2) 0.0599(10) Uani 1 1 d . .
H30A H -0.093482 0.405673 0.189537 0.072 Uiso 1 1 calc R .
H30B H 0.064799 0.404332 0.123587 0.072 Uiso 1 1 calc R .
C31 C -0.0112(8) 0.5310(4) 0.1458(3) 0.0859(15) Uani 1 1 d . U
H31A H -0.037106 0.568999 0.193849 0.103 Uiso 1 1 calc R .
H31B H 0.115038 0.565842 0.126009 0.103 Uiso 1 1 calc R .
C32 C -0.1939(10) 0.5185(5) 0.0820(4) 0.1061(18) Uani 1 1 d D U
H32A H -0.319270 0.482168 0.101234 0.127 Uiso 1 1 calc R .
H32B H -0.166169 0.481923 0.033491 0.127 Uiso 1 1 calc R .
C33 C -0.2435(14) 0.6097(6) 0.0578(5) 0.142(2) Uani 1 1 d D U
H33A H -0.112642 0.652559 0.049309 0.171 Uiso 1 1 calc R .
H33B H -0.337896 0.596125 0.006653 0.171 Uiso 1 1 calc R .
C34 C -0.3424(17) 0.6537(7) 0.1203(6) 0.187(3) Uani 1 1 d D U
H34A H -0.242820 0.665431 0.169952 0.224 Uiso 1 1 calc R .
H34B H -0.465056 0.606493 0.129762 0.224 Uiso 1 1 calc R .
C35 C -0.414(2) 0.7391(8) 0.1139(8) 0.221(4) Uani 1 1 d D U
H35A H -0.510387 0.726266 0.063164 0.265 Uiso 1 1 calc R .
H35B H -0.289839 0.784911 0.104015 0.265 Uiso 1 1 calc R .
C36 C -0.5252(17) 0.7940(9) 0.1758(7) 0.224(5) Uani 1 1 d D U
H36A H -0.655137 0.803583 0.148597 0.336 Uiso 1 1 calc DGR .
H36B H -0.431973 0.854062 0.196579 0.336 Uiso 1 1 calc GR .
H36C H -0.556815 0.758328 0.220350 0.336 Uiso 1 1 calc GR .

loop_
_atom_site_aniso_label
_atom_site_aniso_U_11
_atom_site_aniso_U_22
_atom_site_aniso_U_33
_atom_site_aniso_U_23
_atom_site_aniso_U_13
_atom_site_aniso_U_12
S1 0.0360(5) 0.0372(4) 0.0520(5) 0.0067(3) 0.0133(4) 0.0208(3)
F1 0.114(3) 0.121(3) 0.121(3) -0.028(2) 0.051(2) 0.054(2)
F2 0.088(2) 0.093(2) 0.165(3) -0.009(2) 0.057(2) 0.0575(18)
O1 0.0423(14) 0.0504(13) 0.0459(13) 0.0040(10) 0.0059(11) 0.0251(11)
O2 0.0498(16) 0.0628(16) 0.0684(17) 0.0042(13) 0.0139(13) 0.0311(14)
N1 0.0319(14) 0.0352(13) 0.0426(14) 0.0044(11) 0.0094(11) 0.0171(11)
N2 0.086(3) 0.110(3) 0.092(3) 0.023(3) 0.007(3) 0.057(3)
N3 0.051(2) 0.066(2) 0.153(4) 0.043(2) 0.027(2) 0.035(2)
C1 0.0329(17) 0.0358(15) 0.0476(19) 0.0059(13) 0.0125(15) 0.0176(14)
C2 0.0316(17) 0.0301(14) 0.0470(18) 0.0070(13) 0.0113(14) 0.0135(13)
C3 0.0295(16) 0.0342(15) 0.0446(17) 0.0084(13) 0.0091(13) 0.0157(13)
C4 0.0341(17) 0.0308(15) 0.0513(19) 0.0057(13) 0.0114(15) 0.0164(13)
C5 0.049(2) 0.0422(18) 0.052(2) 0.0006(15) 0.0068(16) 0.0259(16)
C6 0.048(2) 0.0496(19) 0.052(2) 0.0024(16) 0.0008(16) 0.0270(17)
C7 0.0332(18) 0.0328(15) 0.062(2) 0.0071(14) 0.0118(15) 0.0161(14)
C8 0.0362(18) 0.0391(17) 0.064(2) 0.0120(15) 0.0116(16) 0.0182(15)
C9 0.0358(19) 0.0339(16) 0.073(2) 0.0160(16) 0.0199(17) 0.0174(15)
C10 0.044(2) 0.0399(18) 0.075(3) 0.0121(17) 0.0234(19) 0.0203(16)
C11 0.045(2) 0.0381(18) 0.085(3) 0.0061(18) 0.028(2) 0.0181(16)
C12 0.063(3) 0.059(2) 0.093(3) -0.001(2) 0.033(2) 0.023(2)
C13 0.081(3) 0.068(3) 0.108(4) -0.007(3) 0.050(3) 0.029(3)
C14 0.066(3) 0.055(2) 0.132(4) 0.003(3) 0.052(3) 0.034(2)
C15 0.048(2) 0.047(2) 0.117(4) 0.014(2) 0.035(2) 0.0255(19)
C16 0.042(2) 0.0337(17) 0.098(3) 0.0150(18) 0.034(2) 0.0192(16)
C17 0.037(2) 0.0324(16) 0.092(3) 0.0202(17) 0.0247(19) 0.0184(15)
C18 0.038(2) 0.0409(18) 0.095(3) 0.0258(19) 0.021(2) 0.0218(16)
C19 0.051(3) 0.069(3) 0.093(3) 0.031(2) 0.013(2) 0.036(2)
C20 0.043(2) 0.048(2) 0.117(4) 0.033(2) 0.022(2) 0.0244(19)
C21 0.0348(17) 0.0372(16) 0.0465(18) -0.0040(13) 0.0074(14) 0.0159(14)
C22 0.0359(19) 0.056(2) 0.0446(19) -0.0039(15) 0.0112(15) 0.0136(16)
C23 0.047(2) 0.060(2) 0.058(2) -0.0084(18) 0.0128(18) 0.0184(18)
C24 0.054(2) 0.075(3) 0.064(2) -0.013(2) 0.017(2) 0.022(2)
C25 0.066(3) 0.088(3) 0.073(3) -0.025(2) 0.019(2) 0.022(2)
C26 0.079(3) 0.109(4) 0.104(4) -0.039(3) 0.031(3) 0.020(3)
C27 0.108(4) 0.125(4) 0.128(5) -0.040(4) 0.042(4) 0.042(4)
C28 0.160(6) 0.219(7) 0.213(7) -0.062(6) 0.085(6) 0.040(6)
C29 0.045(2) 0.058(2) 0.047(2) 0.0037(16) 0.0118(16) 0.0064(17)
C30 0.056(2) 0.073(3) 0.051(2) 0.0091(19) 0.0099(19) 0.015(2)
C31 0.080(3) 0.106(4) 0.077(3) 0.034(3) 0.003(3) 0.023(3)
C32 0.094(4) 0.131(4) 0.098(4) 0.049(3) -0.003(3) 0.027(3)
C33 0.144(5) 0.159(6) 0.131(5) 0.049(4) -0.022(4) 0.051(4)
C34 0.192(7) 0.200(7) 0.187(7) 0.037(6) -0.016(5) 0.096(5)
C35 0.232(9) 0.221(8) 0.229(8) 0.007(7) -0.006(7) 0.116(6)
C36 0.189(10) 0.264(11) 0.206(10) -0.061(9) -0.028(8) 0.087(8)

loop_
_atom_type_symbol
_atom_type_description
_atom_type_scat_dispersion_real
_atom_type_scat_dispersion_imag
_atom_type_scat_source
C C 0.0148 0.0070 'International Tables Vol C Tables 4.2.6.8 and 6.1.1.4'
H H 0.0000 0.0000 'International Tables Vol C Tables 4.2.6.8 and 6.1.1.4'
F F 0.0599 0.0411 'International Tables Vol C Tables 4.2.6.8 and 6.1.1.4'
N N 0.0253 0.0136 'International Tables Vol C Tables 4.2.6.8 and 6.1.1.4'
O O 0.0412 0.0250 'International Tables Vol C Tables 4.2.6.8 and 6.1.1.4'
S S 0.2924 0.4247 'International Tables Vol C Tables 4.2.6.8 and 6.1.1.4'

loop_
_geom_angle_atom_site_label_1
_geom_angle_atom_site_label_2
_geom_angle_atom_site_label_3
_geom_angle
_geom_angle_site_symmetry_1
_geom_angle_site_symmetry_3
C7 S1 C4 91.93(15) . .
C1 N1 C21 119.6(3) . .
C2 N1 C1 111.3(2) . .
C2 N1 C21 128.6(2) . .
O1 C1 N1 122.8(3) . .
O1 C1 C3 133.4(3) . 2_566
N1 C1 C3 103.8(3) . 2_566
N1 C2 C3 107.0(2) . .
N1 C2 C4 126.7(3) . .
C3 C2 C4 126.2(3) . .
C2 C3 C1 142.1(3) . 2_566
C2 C3 C3 109.6(3) . 2_566
C3 C3 C1 108.2(3) 2_566 2_566
C2 C4 S1 125.1(2) . .
C5 C4 S1 111.1(2) . .
C5 C4 C2 123.8(3) . .
C4 C5 H5 123.7 . .
C4 C5 C6 112.5(3) . .
C6 C5 H5 123.7 . .
C5 C6 H6 123.0 . .
C5 C6 C7 114.1(3) . .
C7 C6 H6 123.0 . .
C6 C7 S1 110.4(2) . .
C6 C7 C8 119.4(3) . .
C8 C7 S1 130.1(3) . .
C7 C8 H8 113.4 . .
C9 C8 C7 133.2(4) . .
C9 C8 H8 113.4 . .
C8 C9 C10 126.3(3) . .
C8 C9 C17 126.2(4) . .
C10 C9 C17 107.5(3) . .
O2 C10 C9 127.8(3) . .
O2 C10 C11 125.3(4) . .
C9 C10 C11 107.0(3) . .
C12 C11 C10 127.0(4) . .
C12 C11 C16 124.1(3) . .
C16 C11 C10 108.9(3) . .
C11 C12 H12 122.0 . .
C11 C12 C13 116.0(5) . .
C13 C12 H12 122.0 . .
F1 C13 C12 119.9(5) . .
F1 C13 C14 119.3(4) . .
C12 C13 C14 120.8(5) . .
F2 C14 C13 116.8(5) . .
F2 C14 C15 120.1(5) . .
C15 C14 C13 123.1(4) . .
C14 C15 H15 121.5 . .
C14 C15 C16 116.9(4) . .
C16 C15 H15 121.5 . .
C11 C16 C15 119.1(4) . .
C11 C16 C17 109.9(3) . .
C15 C16 C17 131.0(4) . .
C16 C17 C9 106.6(3) . .
C18 C17 C9 127.2(3) . .
C18 C17 C16 126.2(3) . .
C17 C18 C19 124.9(3) . .
C17 C18 C20 122.9(4) . .
C19 C18 C20 112.3(4) . .
N2 C19 C18 178.4(4) . .
N3 C20 C18 176.3(5) . .
N1 C21 H21A 108.1 . .
N1 C21 H21B 108.1 . .
N1 C21 C22 116.7(3) . .
H21A C21 H21B 107.3 . .
C22 C21 H21A 108.1 . .
C22 C21 H21B 108.1 . .
C21 C22 H22 107.5 . .
C21 C22 C23 106.5(3) . .
C23 C22 H22 107.5 . .
C29 C22 C21 112.3(3) . .
C29 C22 H22 107.5 . .
C29 C22 C23 115.2(3) . .
C22 C23 H23A 108.2 . .
C22 C23 H23B 108.2 . .
H23A C23 H23B 107.4 . .
C24 C23 C22 116.3(3) . .
C24 C23 H23A 108.2 . .
C24 C23 H23B 108.2 . .
C23 C24 H24A 108.9 . .
C23 C24 H24B 108.9 . .
C23 C24 C25 113.3(4) . .
H24A C24 H24B 107.7 . .
C25 C24 H24A 108.9 . .
C25 C24 H24B 108.9 . .
C24 C25 H25A 108.4 . .
C24 C25 H25B 108.4 . .
H25A C25 H25B 107.4 . .
C26 C25 C24 115.6(4) . .
C26 C25 H25A 108.4 . .
C26 C25 H25B 108.4 . .
C25 C26 H26A 108.7 . .
C25 C26 H26B 108.7 . .
H26A C26 H26B 107.6 . .
C27 C26 C25 114.2(5) . .
C27 C26 H26A 108.7 . .
C27 C26 H26B 108.7 . .
C26 C27 H27A 108.5 . .
C26 C27 H27B 108.5 . .
C26 C27 C28 115.0(6) . .
H27A C27 H27B 107.5 . .
C28 C27 H27A 108.5 . .
C28 C27 H27B 108.5 . .
C27 C28 H28A 109.5 . .
C27 C28 H28B 109.5 . .
C27 C28 H28C 109.5 . .
H28A C28 H28B 109.5 . .
H28A C28 H28C 109.5 . .
H28B C28 H28C 109.5 . .
C22 C29 H29A 107.8 . .
C22 C29 H29B 107.8 . .
C22 C29 C30 117.9(3) . .
H29A C29 H29B 107.2 . .
C30 C29 H29A 107.8 . .
C30 C29 H29B 107.8 . .
C29 C30 H30A 108.9 . .
C29 C30 H30B 108.9 . .
C29 C30 C31 113.3(4) . .
H30A C30 H30B 107.7 . .
C31 C30 H30A 108.9 . .
C31 C30 H30B 108.9 . .
C30 C31 H31A 108.5 . .
C30 C31 H31B 108.5 . .
H31A C31 H31B 107.5 . .
C32 C31 C30 115.0(5) . .
C32 C31 H31A 108.5 . .
C32 C31 H31B 108.5 . .
C31 C32 H32A 108.5 . .
C31 C32 H32B 108.5 . .
C31 C32 C33 115.1(6) . .
H32A C32 H32B 107.5 . .
C33 C32 H32A 108.5 . .
C33 C32 H32B 108.5 . .
C32 C33 H33A 109.5 . .
C32 C33 H33B 109.5 . .
H33A C33 H33B 108.1 . .
C34 C33 C32 110.6(7) . .
C34 C33 H33A 109.5 . .
C34 C33 H33B 109.5 . .
C33 C34 H34A 106.4 . .
C33 C34 H34B 106.4 . .
C33 C34 C35 123.6(9) . .
H34A C34 H34B 106.5 . .
C35 C34 H34A 106.4 . .
C35 C34 H34B 106.4 . .
C34 C35 H35A 104.9 . .
C34 C35 H35B 104.9 . .
C34 C35 C36 129.4(11) . .
H35A C35 H35B 105.8 . .
C36 C35 H35A 104.9 . .
C36 C35 H35B 104.9 . .
C35 C36 H36A 109.5 . .
C35 C36 H36B 109.5 . .
C35 C36 H36C 109.5 . .
H36A C36 H36B 109.5 . .
H36A C36 H36C 109.5 . .
H36B C36 H36C 109.5 . .

loop_
_geom_bond_atom_site_label_1
_geom_bond_atom_site_label_2
_geom_bond_distance
_geom_bond_site_symmetry_2
S1 C4 1.736(3) .
S1 C7 1.717(3) .
F1 C13 1.336(6) .
F2 C14 1.337(4) .
O1 C1 1.216(4) .
O2 C10 1.215(4) .
N1 C1 1.428(3) .
N1 C2 1.386(4) .
N1 C21 1.463(4) .
N2 C19 1.149(6) .
N3 C20 1.141(4) .
C1 C3 1.454(4) 2_566
C2 C3 1.393(4) .
C2 C4 1.440(4) .
C3 C3 1.399(6) 2_566
C4 C5 1.381(5) .
C5 H5 0.9500 .
C5 C6 1.387(4) .
C6 H6 0.9500 .
C6 C7 1.391(5) .
C7 C8 1.435(4) .
C8 H8 0.9500 .
C8 C9 1.354(5) .
C9 C10 1.475(6) .
C9 C17 1.480(4) .
C10 C11 1.489(4) .
C11 C12 1.377(6) .
C11 C16 1.399(6) .
C12 H12 0.9500 .
C12 C13 1.380(5) .
C13 C14 1.402(8) .
C14 C15 1.365(7) .
C15 H15 0.9500 .
C15 C16 1.403(4) .
C16 C17 1.480(6) .
C17 C18 1.360(6) .
C18 C19 1.409(7) .
C18 C20 1.443(4) .
C21 H21A 0.9900 .
C21 H21B 0.9900 .
C21 C22 1.526(4) .
C22 H22 1.0000 .
C22 C23 1.533(5) .
C22 C29 1.512(5) .
C23 H23A 0.9900 .
C23 H23B 0.9900 .
C23 C24 1.491(5) .
C24 H24A 0.9900 .
C24 H24B 0.9900 .
C24 C25 1.513(5) .
C25 H25A 0.9900 .
C25 H25B 0.9900 .
C25 C26 1.505(6) .
C26 H26A 0.9900 .
C26 H26B 0.9900 .
C26 C27 1.488(7) .
C27 H27A 0.9900 .
C27 H27B 0.9900 .
C27 C28 1.537(8) .
C28 H28A 0.9800 .
C28 H28B 0.9800 .
C28 H28C 0.9800 .
C29 H29A 0.9900 .
C29 H29B 0.9900 .
C29 C30 1.515(5) .
C30 H30A 0.9900 .
C30 H30B 0.9900 .
C30 C31 1.522(6) .
C31 H31A 0.9900 .
C31 H31B 0.9900 .
C31 C32 1.506(7) .
C32 H32A 0.9900 .
C32 H32B 0.9900 .
C32 C33 1.555(8) .
C33 H33A 0.9900 .
C33 H33B 0.9900 .
C33 C34 1.463(10) .
C34 H34A 0.9900 .
C34 H34B 0.9900 .
C34 C35 1.467(10) .
C35 H35A 0.9900 .
C35 H35B 0.9900 .
C35 C36 1.589(11) .
C36 H36A 0.9800 .
C36 H36B 0.9800 .
C36 H36C 0.9800 .
